data_7101355
loop_
_publ_author_name
'Andrew Weller'
'Simon Brayshaw'
'Thomas M. Douglas'
'Christopher Frost'
'J.Le Notre'

_publ_section_title
;
Phosphine-Olefin Ligands: A Facile Dehydrogenative Route
to Catalytically Active Rhodium Complexes
;
_journal_issue 32
_journal_name_full 'Chemical Communications'
_journal_paper_doi 10.1039/b608129k
_journal_year 2006
_chemical_formula_moiety 'C21 H31 P Rh, C32 H12 B F24'
_chemical_formula_sum 'C53 H43 B F24 P Rh'
_chemical_formula_weight 1280.56
_chemical_name_common 'Compound 3'
_chemical_name_systematic
;
?
;
_space_group_IT_number 15
_symmetry_cell_setting monoclinic
_symmetry_space_group_name_Hall '-C 2yc'
_symmetry_space_group_name_H-M 'C 1 2/c 1'
_atom_sites_solution_hydrogens geom
_atom_sites_solution_primary direct
_atom_sites_solution_secondary difmap
_audit_creation_method SHELXL-97
_cell_angle_alpha 90.00
_cell_angle_beta 106.5315(3)
_cell_angle_gamma 90.00
_cell_formula_units_Z 8
_cell_length_a 19.5367(1)
_cell_length_b 16.4391(1)
_cell_length_c 34.2824(2)
_cell_measurement_reflns_used 141898
_cell_measurement_temperature 150(2)
_cell_measurement_theta_max 31.507
_cell_measurement_theta_min 2.910
_cell_volume 10555.20(11)
_computing_cell_refinement 'HKL Scalepack (Otwinowski & Minor 1997)'
_computing_data_collection 'Collect, Nonius program suite version 1.9 (1997)'
_computing_data_reduction 'Denzo and Scalepack (Otwinowski & Minor, 1997)'
_computing_molecular_graphics 'ORTEP3 for Windows - L. J. Farrugia, J. Appl. Crystallogr. 1997, 30, 565'
_computing_publication_material 'SHELX97-2, G. M. Sheldrick'
_computing_structure_refinement
;
SHELX97-2 Program for Crystal Structure Analysis. G. M. Sheldrick,
Institut f. Anorg. Chemie der Universitat, Tammanstrasse 4,
D-3400 Gottingen, Germany, 1998.
;
_computing_structure_solution
;
SIR97- Altomare A., Burla M.C., Camalli M., Cascarano G.L., Giacovazzo C. ,
Guagliardi A., Moliterni A.G.G., Polidori G.,Spagna R.
(1999) J. Appl. Cryst. 32, 115-119.
;
_diffrn_ambient_temperature 150(2)
_diffrn_measured_fraction_theta_full 0.994
_diffrn_measured_fraction_theta_max 0.994
_diffrn_measurement_device_type 'Nonius Kappa CCD'
_diffrn_measurement_method '1490 1.0 degree images with \f and \w scans'
_diffrn_radiation_monochromator graphite
_diffrn_radiation_source 'fine-focus sealed tube'
_diffrn_radiation_type MoK\a
_diffrn_radiation_wavelength 0.71073
_diffrn_reflns_av_R_equivalents 0.0475
_diffrn_reflns_av_sigmaI/netI 0.0316
_diffrn_reflns_limit_h_max 28
_diffrn_reflns_limit_h_min -28
_diffrn_reflns_limit_k_max 24
_diffrn_reflns_limit_k_min -24
_diffrn_reflns_limit_l_max 50
_diffrn_reflns_limit_l_min -50
_diffrn_reflns_number 147742
_diffrn_reflns_theta_full 31.47
_diffrn_reflns_theta_max 31.47
_diffrn_reflns_theta_min 3.70
_exptl_absorpt_coefficient_mu 0.476
_exptl_absorpt_correction_T_max 0.8215
_exptl_absorpt_correction_T_min 0.8144
_exptl_absorpt_correction_type none
_exptl_crystal_colour 'pale yellow'
_exptl_crystal_density_diffrn 1.612
_exptl_crystal_density_method 'not measured'
_exptl_crystal_description block
_exptl_crystal_F_000 5136
_exptl_crystal_size_max 0.45
_exptl_crystal_size_mid 0.45
_exptl_crystal_size_min 0.43
_refine_diff_density_max 0.561
_refine_diff_density_min -0.654
_refine_diff_density_rms 0.060
_refine_ls_extinction_method none
_refine_ls_goodness_of_fit_ref 1.020
_refine_ls_hydrogen_treatment mixed
_refine_ls_matrix_type full
_refine_ls_number_parameters 956
_refine_ls_number_reflns 17437
_refine_ls_number_restraints 32
_refine_ls_restrained_S_all 1.031
_refine_ls_R_factor_all 0.0566
_refine_ls_R_factor_gt 0.0365
_refine_ls_shift/su_max 0.001
_refine_ls_shift/su_mean 0.000
_refine_ls_structure_factor_coef Fsqd
_refine_ls_weighting_details 'calc w=1/[\s^2^(Fo^2^)+(0.0443P)^2^+9.2200P] where P=(Fo^2^+2Fc^2^)/3'
_refine_ls_weighting_scheme calc
_refine_ls_wR_factor_gt 0.0859
_refine_ls_wR_factor_ref 0.0941
_reflns_number_gt 13370
_reflns_number_total 17437
_reflns_threshold_expression >2sigma(I)
_cod_data_source_file b608129k.txt
_cod_depositor_comments
;
The following automatic conversions were performed:
'_symmetry_cell_setting' value 'Monoclinic' changed to 'monoclinic'
according to '/home/saulius/struct/CIF-dictionaries/cif_core.dic'
dictionary named 'cif_core.dic' version 2.4.1 from
2010-06-29.

'_exptl_absorpt_correction_type' value 'None' changed to
'none' according to '/home/saulius/struct/CIF-dictionaries/cif_core.dic'
dictionary named 'cif_core.dic' version 2.4.1 from 2010-06-29.

Automatic conversion script
Id: cif_fix_enum 1527 2010-12-29 10:47:43Z saulius 
;
_cod_original_sg_symbol_H-M 'C 2/c'
_cod_database_code 7101355

loop_
_symmetry_equiv_pos_as_xyz
'x, y, z'
'-x, y, -z+1/2'
'x+1/2, y+1/2, z'
'-x+1/2, y+1/2, -z+1/2'
'-x, -y, -z'
'x, -y, z-1/2'
'-x+1/2, -y+1/2, -z'
'x+1/2, -y+1/2, z-1/2'

loop_
_atom_site_label
_atom_site_type_symbol
_atom_site_fract_x
_atom_site_fract_y
_atom_site_fract_z
_atom_site_U_iso_or_equiv
_atom_site_adp_type
_atom_site_occupancy
_atom_site_symmetry_multiplicity
_atom_site_calc_flag
_atom_site_refinement_flags
_atom_site_disorder_assembly
_atom_site_disorder_group
Rh Rh 0.184536(7) 0.184885(7) 0.852617(4) 0.02826(4) Uani 1 1 d . . .
P P 0.29691(18) 0.15113(18) 0.85820(8) 0.0266(3) Uani 0.807(4) 1 d P A 1
P1B P 0.3002(8) 0.1583(8) 0.8499(3) 0.0328(16) Uani 0.193(4) 1 d PD A 2
C1 C 0.12087(11) 0.07270(13) 0.86390(8) 0.0485(5) Uani 1 1 d . A .
H1 H 0.1372 0.0264 0.8806 0.058 Uiso 1 1 calc R . .
C2 C 0.09380(11) 0.13944(14) 0.87927(7) 0.0473(5) Uani 1 1 d . A .
H2 H 0.0919 0.1396 0.9067 0.057 Uiso 1 1 calc R . .
C3 C 0.06906(11) 0.20719(14) 0.85395(7) 0.0468(5) Uani 1 1 d . A .
H3 H 0.0530 0.2543 0.8648 0.056 Uiso 1 1 calc R . .
C4 C 0.06802(11) 0.20563(15) 0.81274(7) 0.0490(5) Uani 1 1 d . A .
H4 H 0.0489 0.2503 0.7955 0.059 Uiso 1 1 calc R . .
C5 C 0.09508(11) 0.13858(15) 0.79719(7) 0.0502(5) Uani 1 1 d . A .
H5 H 0.0939 0.1368 0.7693 0.060 Uiso 1 1 calc R . .
C6 C 0.12394(11) 0.07410(13) 0.82308(7) 0.0484(5) Uani 1 1 d . A .
H6 H 0.1461 0.0303 0.8132 0.058 Uiso 1 1 calc R . .
C11 C 0.3376(4) 0.2476(6) 0.8765(2) 0.0405(14) Uani 0.807(4) 1 d P A 1
H11 H 0.3906 0.2489 0.8820 0.049 Uiso 0.807(4) 1 calc PR A 1
C12 C 0.2970(2) 0.3105(3) 0.84467(19) 0.0489(11) Uani 0.807(4) 1 d P A 1
H12A H 0.3179 0.3656 0.8504 0.059 Uiso 0.807(4) 1 calc PR A 1
H12B H 0.2956 0.2943 0.8166 0.059 Uiso 0.807(4) 1 calc PR A 1
C13 C 0.2240(3) 0.3056(3) 0.85158(14) 0.0414(9) Uani 0.807(4) 1 d P A 1
C14 C 0.2321(2) 0.2808(2) 0.89213(16) 0.0407(9) Uani 0.807(4) 1 d P A 1
C15 C 0.3107(2) 0.2689(2) 0.91361(13) 0.0471(8) Uani 0.807(4) 1 d P A 1
H15A H 0.3188 0.2237 0.9335 0.057 Uiso 0.807(4) 1 calc PR A 1
H15B H 0.3331 0.3192 0.9274 0.057 Uiso 0.807(4) 1 calc PR A 1
C11B C 0.3478(15) 0.255(2) 0.8766(9) 0.042(7) Uani 0.193(4) 1 d PD A 2
H11B H 0.3995 0.2625 0.8785 0.051 Uiso 0.193(4) 1 calc PR A 2
C12B C 0.2957(13) 0.3228(15) 0.8555(8) 0.073(9) Uani 0.193(4) 1 d PD A 2
H12C H 0.3147 0.3774 0.8650 0.087 Uiso 0.193(4) 1 calc PR A 2
H12D H 0.2860 0.3201 0.8255 0.087 Uiso 0.193(4) 1 calc PR A 2
C13B C 0.2290(10) 0.3041(12) 0.8681(6) 0.041(5) Uani 0.193(4) 1 d PD A 2
H13B H 0.1818 0.3197 0.8536 0.049 Uiso 0.193(4) 1 calc PR A 2
C14B C 0.2486(9) 0.2603(13) 0.9044(6) 0.053(5) Uani 0.193(4) 1 d PD A 2
H14B H 0.2167 0.2434 0.9192 0.064 Uiso 0.193(4) 1 calc PR A 2
C15B C 0.3275(9) 0.2440(12) 0.9167(6) 0.075(7) Uani 0.193(4) 1 d PD A 2
H15C H 0.3382 0.1880 0.9273 0.090 Uiso 0.193(4) 1 calc PR A 2
H15D H 0.3535 0.2831 0.9376 0.090 Uiso 0.193(4) 1 calc PR A 2
C21 C 0.32371(12) 0.11631(16) 0.81353(7) 0.0369(6) Uani 0.807(4) 1 d P A 1
H21 H 0.3349 0.0571 0.8180 0.044 Uiso 0.807(4) 1 calc PR A 1
C21B C 0.3150(4) 0.1711(5) 0.8013(3) 0.041(3) Uani 0.193(4) 1 d PD A 2
H21B H 0.3045 0.2291 0.7931 0.049 Uiso 0.193(4) 1 calc PR A 2
C22 C 0.26830(13) 0.12252(19) 0.77184(6) 0.0586(6) Uani 1 1 d D . .
H22A H 0.2450 0.1766 0.7681 0.070 Uiso 0.807(4) 1 calc PR A 1
H22B H 0.2312 0.0800 0.7687 0.070 Uiso 0.807(4) 1 calc PR A 1
H22C H 0.2245 0.1542 0.7592 0.070 Uiso 0.193(4) 1 d PR A 2
H22D H 0.2544 0.0695 0.7810 0.070 Uiso 0.193(4) 1 d PR A 2
C23 C 0.31148(15) 0.1098(2) 0.74140(7) 0.0669(7) Uani 1 1 d . A .
H23A H 0.3084 0.0524 0.7323 0.080 Uiso 1 1 calc R . .
H23B H 0.2931 0.1451 0.7173 0.080 Uiso 1 1 calc R . .
C24 C 0.38694(19) 0.1317(4) 0.76339(10) 0.1294(19) Uani 1 1 d . . .
H24A H 0.4184 0.0843 0.7637 0.155 Uiso 1 1 calc R A .
H24B H 0.4030 0.1768 0.7490 0.155 Uiso 1 1 calc R . .
C25 C 0.39206(12) 0.15652(19) 0.80564(9) 0.0631(7) Uani 1 1 d D A .
H25A H 0.3909 0.2165 0.8081 0.076 Uiso 0.807(4) 1 calc PR A 1
H25B H 0.4364 0.1356 0.8249 0.076 Uiso 0.807(4) 1 calc PR A 1
H25C H 0.4191 0.2080 0.8127 0.076 Uiso 0.193(4) 1 d PR A 2
H25D H 0.4161 0.1139 0.8251 0.076 Uiso 0.193(4) 1 d PR A 2
C31 C 0.33586(12) 0.07583(13) 0.89769(7) 0.0332(5) Uani 0.807(4) 1 d P A 1
H31 H 0.3252 0.0939 0.9232 0.040 Uiso 0.807(4) 1 calc PR A 1
C31B C 0.3456(4) 0.0615(5) 0.8717(3) 0.048(3) Uani 0.193(4) 1 d PD A 2
H31B H 0.3599 0.0360 0.8487 0.058 Uiso 0.193(4) 1 calc PR A 2
C32 C 0.30614(13) -0.00914(13) 0.88824(7) 0.0479(5) Uani 1 1 d D . .
H32A H 0.2881 -0.0176 0.8585 0.057 Uiso 0.807(4) 1 calc PR A 1
H32B H 0.2666 -0.0186 0.9005 0.057 Uiso 0.807(4) 1 calc PR A 1
H32C H 0.2840 0.0116 0.9089 0.057 Uiso 0.193(4) 1 d PR A 2
H32D H 0.2693 -0.0357 0.8659 0.057 Uiso 0.193(4) 1 d PR A 2
C33 C 0.36816(19) -0.06553(17) 0.90675(10) 0.0883(11) Uani 1 1 d . A .
H33A H 0.3550 -0.1047 0.9253 0.106 Uiso 1 1 calc R . .
H33B H 0.3811 -0.0964 0.8851 0.106 Uiso 1 1 calc R . .
C34 C 0.42981(16) -0.01409(17) 0.92978(8) 0.0696(7) Uani 1 1 d . . .
H34A H 0.4758 -0.0384 0.9291 0.083 Uiso 1 1 calc R A .
H34B H 0.4298 -0.0074 0.9585 0.083 Uiso 1 1 calc R . .
C35 C 0.41744(12) 0.06663(15) 0.90753(8) 0.0546(6) Uani 1 1 d D A .
H35A H 0.4329 0.0647 0.8824 0.066 Uiso 0.807(4) 1 calc PR A 1
H35B H 0.4427 0.1115 0.9251 0.066 Uiso 0.807(4) 1 calc PR A 1
H35C H 0.4578 0.0791 0.8964 0.066 Uiso 0.193(4) 1 d PR A 2
H35D H 0.4136 0.1108 0.9264 0.066 Uiso 0.193(4) 1 d PR A 2
C41 C 0.38571(7) 0.68667(8) 0.93723(4) 0.0189(2) Uani 1 1 d . . .
C42 C 0.45559(7) 0.71148(9) 0.94068(4) 0.0214(3) Uani 1 1 d . . .
H42 H 0.4797 0.6888 0.9228 0.026 Uiso 1 1 calc R . .
C43 C 0.49097(7) 0.76832(9) 0.96942(4) 0.0220(3) Uani 1 1 d . . .
C44 C 0.45809(8) 0.80263(9) 0.99632(5) 0.0245(3) Uani 1 1 d . . .
H44 H 0.4820 0.8417 1.0158 0.029 Uiso 1 1 calc R . .
C45 C 0.38933(8) 0.77817(9) 0.99385(5) 0.0264(3) Uani 1 1 d . B .
C46 C 0.35362(8) 0.72152(9) 0.96499(5) 0.0239(3) Uani 1 1 d . . .
H46 H 0.3063 0.7061 0.9641 0.029 Uiso 1 1 calc R . .
C47 C 0.56527(9) 0.79182(11) 0.97110(6) 0.0336(4) Uani 1 1 d . . .
C48 C 0.35159(10) 0.81469(12) 1.02226(7) 0.0426(5) Uani 1 1 d . . .
C51 C 0.28098(7) 0.57337(8) 0.90984(4) 0.0198(2) Uani 1 1 d . . .
C52 C 0.29428(8) 0.53452(8) 0.94774(4) 0.0223(3) Uani 1 1 d . . .
H52 H 0.3375 0.5459 0.9682 0.027 Uiso 1 1 calc R . .
C53 C 0.24603(8) 0.47986(9) 0.95617(5) 0.0249(3) Uani 1 1 d . B .
C54 C 0.18107(8) 0.46390(9) 0.92754(5) 0.0272(3) Uani 1 1 d . . .
H54 H 0.1471 0.4286 0.9337 0.033 Uiso 1 1 calc R . .
C55 C 0.16734(8) 0.50076(9) 0.88994(5) 0.0255(3) Uani 1 1 d . B .
C56 C 0.21669(8) 0.55324(9) 0.88106(5) 0.0230(3) Uani 1 1 d . . .
H56 H 0.2064 0.5762 0.8546 0.028 Uiso 1 1 calc R . .
C57 C 0.26256(11) 0.43840(11) 0.99668(6) 0.0378(4) Uani 1 1 d . . .
C58 C 0.09771(9) 0.48676(11) 0.85844(6) 0.0373(4) Uani 1 1 d . . .
C61 C 0.30630(7) 0.69853(8) 0.86394(4) 0.0205(3) Uani 1 1 d . . .
C62 C 0.23960(8) 0.73333(9) 0.86112(5) 0.0237(3) Uani 1 1 d . . .
H62 H 0.2135 0.7148 0.8789 0.028 Uiso 1 1 calc R . .
C63 C 0.21031(8) 0.79395(9) 0.83311(5) 0.0265(3) Uani 1 1 d . B .
C64 C 0.24734(9) 0.82486(9) 0.80733(5) 0.0290(3) Uani 1 1 d . . .
H64 H 0.2271 0.8658 0.7879 0.035 Uiso 1 1 calc R . .
C65 C 0.31489(9) 0.79398(9) 0.81083(5) 0.0259(3) Uani 1 1 d . B .
C66 C 0.34332(8) 0.73194(9) 0.83823(4) 0.0230(3) Uani 1 1 d . . .
H66 H 0.3894 0.7115 0.8396 0.028 Uiso 1 1 calc R . .
C67 C 0.13770(10) 0.82482(11) 0.83125(6) 0.0384(4) Uani 1 1 d . . .
C68 C 0.35843(11) 0.82919(11) 0.78532(6) 0.0366(4) Uani 1 1 d . . .
C71 C 0.39315(7) 0.56479(8) 0.88527(4) 0.0196(2) Uani 1 1 d . . .
C72 C 0.38426(8) 0.54084(8) 0.84503(4) 0.0213(3) Uani 1 1 d . . .
H72 H 0.3510 0.5692 0.8237 0.026 Uiso 1 1 calc R . .
C73 C 0.42310(8) 0.47617(9) 0.83535(4) 0.0231(3) Uani 1 1 d . B .
C74 C 0.47102(8) 0.43241(9) 0.86534(5) 0.0249(3) Uani 1 1 d . . .
H74 H 0.4970 0.3883 0.8587 0.030 Uiso 1 1 calc R . .
C75 C 0.48010(8) 0.45467(9) 0.90552(5) 0.0249(3) Uani 1 1 d . B .
C76 C 0.44285(8) 0.51989(9) 0.91520(4) 0.0232(3) Uani 1 1 d . . .
H76 H 0.4512 0.5346 0.9430 0.028 Uiso 1 1 calc R . .
C77 C 0.41194(10) 0.45360(10) 0.79179(5) 0.0324(3) Uani 1 1 d . . .
C78 C 0.52998(10) 0.40527(11) 0.93819(5) 0.0357(4) Uani 1 1 d . . .
B1 B 0.34143(8) 0.63079(9) 0.89890(5) 0.0191(3) Uani 1 1 d . . .
F41 F 0.57092(7) 0.81241(9) 0.93418(4) 0.0628(4) Uani 1 1 d . . .
F42 F 0.61181(6) 0.73173(9) 0.98341(5) 0.0660(4) Uani 1 1 d . . .
F43 F 0.58970(6) 0.85544(8) 0.99513(4) 0.0537(3) Uani 1 1 d . . .
F44 F 0.3996(4) 0.8454(5) 1.0562(2) 0.0637(19) Uani 0.367(8) 1 d P B 1
F44B F 0.3854(3) 0.8809(3) 1.0412(2) 0.0861(18) Uani 0.633(8) 1 d P B 2
F45 F 0.33084(8) 0.75938(10) 1.04475(4) 0.0648(4) Uani 1 1 d . B .
F46 F 0.29143(8) 0.85200(9) 1.00219(5) 0.0672(4) Uani 1 1 d . B .
F51 F 0.33202(8) 0.43805(10) 1.01639(4) 0.0794(5) Uani 1 1 d . B .
F52A F 0.2393(4) 0.4747(5) 1.0240(2) 0.081(2) Uani 0.633(8) 1 d P B 1
F52B F 0.2118(5) 0.4681(8) 1.0160(3) 0.053(2) Uani 0.367(8) 1 d P B 2
F53 F 0.24333(7) 0.36049(7) 0.99368(4) 0.0487(3) Uani 1 1 d . B .
F54 F 0.0696(3) 0.4152(3) 0.8630(2) 0.0730(16) Uani 0.633(8) 1 d P B 1
F55 F 0.0514(4) 0.5426(4) 0.8573(3) 0.098(3) Uani 0.633(8) 1 d P B 1
F56 F 0.1039(3) 0.4819(4) 0.82086(16) 0.0774(18) Uani 0.633(8) 1 d P B 1
F54B F 0.0522(6) 0.4393(8) 0.8690(4) 0.108(5) Uani 0.367(8) 1 d PU B 2
F56B F 0.1045(5) 0.4607(6) 0.8240(3) 0.088(4) Uani 0.367(8) 1 d P B 2
F55B F 0.0606(7) 0.5536(7) 0.8474(5) 0.098(4) Uani 0.367(8) 1 d P B 2
F61 F 0.1398(3) 0.8701(3) 0.86502(16) 0.0578(11) Uani 0.633(8) 1 d P B 1
F62 F 0.0907(3) 0.7686(3) 0.8306(2) 0.0642(13) Uani 0.633(8) 1 d P B 1
F63 F 0.1117(4) 0.8762(4) 0.80105(17) 0.0616(15) Uani 0.633(8) 1 d P B 1
F61B F 0.1277(7) 0.8411(11) 0.8649(3) 0.151(6) Uani 0.367(8) 1 d P B 2
F62B F 0.0892(7) 0.7700(8) 0.8138(7) 0.148(7) Uani 0.367(8) 1 d P B 2
F63B F 0.1157(7) 0.8858(6) 0.8078(4) 0.076(3) Uani 0.367(8) 1 d P B 2
F64 F 0.3913(4) 0.8960(3) 0.80102(18) 0.115(2) Uani 0.633(8) 1 d P B 1
F65 F 0.4043(3) 0.7805(3) 0.77810(18) 0.092(2) Uani 0.633(8) 1 d P B 1
F66 F 0.3180(2) 0.8529(4) 0.74871(12) 0.0874(17) Uani 0.633(8) 1 d P B 1
F65B F 0.3767(7) 0.7762(5) 0.7627(3) 0.104(4) Uani 0.367(8) 1 d P B 2
F64B F 0.4217(3) 0.8539(6) 0.80688(17) 0.067(2) Uani 0.367(8) 1 d P B 2
F66B F 0.3317(4) 0.8892(6) 0.7638(4) 0.090(3) Uani 0.367(8) 1 d PU B 2
F71 F 0.4252(4) 0.3761(4) 0.7871(2) 0.078(2) Uani 0.633(8) 1 d P B 1
F72 F 0.4524(4) 0.4959(5) 0.7741(3) 0.075(2) Uani 0.633(8) 1 d P B 1
F73 F 0.3472(3) 0.4658(5) 0.7682(2) 0.0625(19) Uani 0.633(8) 1 d P B 1
F71B F 0.4451(6) 0.3885(7) 0.7860(4) 0.074(4) Uani 0.367(8) 1 d P B 2
F72B F 0.4324(9) 0.5111(9) 0.7718(5) 0.082(4) Uani 0.367(8) 1 d P B 2
F73B F 0.3415(7) 0.4435(9) 0.7733(4) 0.074(4) Uani 0.367(8) 1 d P B 2
F74 F 0.5149(5) 0.3277(5) 0.9350(3) 0.084(2) Uani 0.633(8) 1 d P B 1
F75 F 0.5981(3) 0.4123(5) 0.9376(2) 0.0637(16) Uani 0.633(8) 1 d P B 1
F76 F 0.5326(4) 0.4278(6) 0.9756(3) 0.0631(16) Uani 0.633(8) 1 d P B 1
F76B F 0.5130(9) 0.4108(11) 0.9731(4) 0.088(5) Uani 0.367(8) 1 d PU B 2
F75B F 0.5959(6) 0.4217(7) 0.9440(4) 0.070(3) Uani 0.367(8) 1 d P B 2
F74B F 0.5243(8) 0.3258(8) 0.9279(4) 0.050(2) Uani 0.367(8) 1 d P B 2
H13 H 0.1875(16) 0.3405(19) 0.8373(9) 0.051(8) Uiso 0.807(4) 1 d P A 1
H14 H 0.2003(19) 0.293(2) 0.9080(11) 0.069(10) Uiso 0.807(4) 1 d P A 1

loop_
_atom_site_aniso_label
_atom_site_aniso_U_11
_atom_site_aniso_U_22
_atom_site_aniso_U_33
_atom_site_aniso_U_23
_atom_site_aniso_U_13
_atom_site_aniso_U_12
Rh 0.03189(7) 0.02667(6) 0.02933(7) -0.00343(5) 0.01375(5) 0.00019(5)
P 0.0278(5) 0.0265(5) 0.0261(8) -0.0015(5) 0.0089(5) 0.0009(3)
P1B 0.0302(19) 0.035(3) 0.034(4) -0.004(2) 0.010(3) -0.0011(18)
C1 0.0451(11) 0.0396(10) 0.0681(14) 0.0011(9) 0.0277(10) -0.0094(8)
C2 0.0426(10) 0.0553(12) 0.0537(12) -0.0010(10) 0.0291(10) -0.0034(9)
C3 0.0342(9) 0.0562(12) 0.0547(13) -0.0044(10) 0.0204(9) 0.0062(9)
C4 0.0330(9) 0.0646(13) 0.0470(12) 0.0005(10) 0.0073(8) 0.0056(9)
C5 0.0402(11) 0.0684(14) 0.0396(11) -0.0139(10) 0.0073(9) -0.0070(10)
C6 0.0414(10) 0.0441(11) 0.0630(14) -0.0210(10) 0.0203(10) -0.0128(8)
C11 0.0335(19) 0.031(2) 0.055(3) -0.0030(19) 0.0099(16) -0.010(2)
C12 0.0419(17) 0.0262(16) 0.082(3) 0.0076(19) 0.0236(17) -0.0043(12)
C13 0.0461(16) 0.0237(13) 0.057(3) 0.002(2) 0.019(2) 0.0028(10)
C14 0.0435(18) 0.0289(18) 0.051(3) -0.0156(16) 0.016(2) -0.0005(14)
C15 0.048(2) 0.0400(18) 0.0496(17) -0.0233(14) 0.0083(15) -0.0026(14)
C11B 0.040(11) 0.037(10) 0.054(11) -0.020(7) 0.019(8) -0.020(7)
C12B 0.094(16) 0.039(10) 0.099(19) -0.001(10) 0.052(13) 0.009(8)
C13B 0.049(8) 0.023(6) 0.064(13) -0.010(10) 0.034(11) -0.001(5)
C14B 0.060(11) 0.062(13) 0.035(9) -0.023(7) 0.008(7) 0.009(8)
C15B 0.035(8) 0.082(14) 0.102(14) -0.077(12) 0.010(8) 0.000(8)
C21 0.0385(12) 0.0461(14) 0.0290(11) 0.0051(9) 0.0145(9) 0.0110(10)
C21B 0.052(6) 0.038(5) 0.043(6) 0.013(4) 0.030(5) 0.014(4)
C22 0.0499(12) 0.0966(19) 0.0304(10) 0.0061(11) 0.0130(9) 0.0076(12)
C23 0.0730(17) 0.100(2) 0.0337(11) 0.0155(12) 0.0247(11) 0.0201(15)
C24 0.073(2) 0.271(6) 0.0564(19) 0.008(3) 0.0383(17) -0.012(3)
C25 0.0393(11) 0.0870(18) 0.0706(16) 0.0063(14) 0.0279(11) 0.0083(12)
C31 0.0415(12) 0.0332(10) 0.0241(10) 0.0009(8) 0.0079(9) 0.0061(8)
C31B 0.054(6) 0.045(6) 0.047(7) 0.003(5) 0.016(5) 0.012(5)
C32 0.0620(13) 0.0436(11) 0.0372(10) 0.0060(8) 0.0125(9) 0.0011(9)
C33 0.108(3) 0.0459(14) 0.083(2) 0.0090(14) -0.0172(18) 0.0180(15)
C34 0.0742(17) 0.0711(17) 0.0554(15) 0.0131(13) 0.0056(13) 0.0274(14)
C35 0.0432(11) 0.0577(13) 0.0532(13) 0.0068(10) -0.0023(10) 0.0094(10)
C41 0.0200(6) 0.0179(5) 0.0199(6) 0.0018(5) 0.0075(5) 0.0008(5)
C42 0.0217(6) 0.0236(6) 0.0215(7) -0.0009(5) 0.0102(5) -0.0006(5)
C43 0.0210(6) 0.0233(6) 0.0221(7) 0.0007(5) 0.0069(5) -0.0021(5)
C44 0.0249(7) 0.0225(7) 0.0259(7) -0.0035(5) 0.0070(6) -0.0011(5)
C45 0.0265(7) 0.0260(7) 0.0304(8) -0.0077(6) 0.0137(6) 0.0005(6)
C46 0.0207(6) 0.0250(7) 0.0291(7) -0.0044(6) 0.0120(6) -0.0007(5)
C47 0.0263(8) 0.0410(9) 0.0360(9) -0.0104(7) 0.0130(7) -0.0099(7)
C48 0.0357(9) 0.0483(11) 0.0502(11) -0.0257(9) 0.0224(8) -0.0061(8)
C51 0.0203(6) 0.0185(6) 0.0221(6) -0.0021(5) 0.0085(5) 0.0013(5)
C52 0.0240(6) 0.0215(6) 0.0225(7) -0.0004(5) 0.0086(5) -0.0012(5)
C53 0.0311(7) 0.0198(6) 0.0269(7) -0.0003(5) 0.0134(6) -0.0014(5)
C54 0.0275(7) 0.0215(6) 0.0365(8) -0.0014(6) 0.0153(6) -0.0041(5)
C55 0.0214(6) 0.0214(6) 0.0332(8) -0.0033(6) 0.0068(6) -0.0008(5)
C56 0.0225(6) 0.0227(6) 0.0240(7) -0.0008(5) 0.0070(5) -0.0004(5)
C57 0.0494(11) 0.0330(8) 0.0334(9) 0.0066(7) 0.0157(8) -0.0079(7)
C58 0.0259(8) 0.0360(9) 0.0463(11) 0.0000(8) 0.0043(7) -0.0053(7)
C61 0.0224(6) 0.0190(6) 0.0201(6) -0.0010(5) 0.0064(5) 0.0006(5)
C62 0.0258(7) 0.0230(6) 0.0238(7) 0.0011(5) 0.0095(6) 0.0025(5)
C63 0.0282(7) 0.0247(7) 0.0269(7) 0.0016(6) 0.0083(6) 0.0065(6)
C64 0.0352(8) 0.0245(7) 0.0268(8) 0.0057(6) 0.0078(6) 0.0048(6)
C65 0.0320(8) 0.0234(6) 0.0242(7) 0.0013(5) 0.0111(6) -0.0019(6)
C66 0.0243(7) 0.0224(6) 0.0232(7) -0.0006(5) 0.0085(5) -0.0007(5)
C67 0.0350(9) 0.0377(9) 0.0444(10) 0.0116(8) 0.0144(8) 0.0135(7)
C68 0.0437(10) 0.0361(9) 0.0332(9) 0.0092(7) 0.0165(8) -0.0008(7)
C71 0.0196(6) 0.0196(6) 0.0208(6) 0.0004(5) 0.0076(5) -0.0004(5)
C72 0.0230(6) 0.0209(6) 0.0204(6) 0.0007(5) 0.0070(5) 0.0013(5)
C73 0.0264(7) 0.0241(6) 0.0207(7) -0.0027(5) 0.0096(5) 0.0002(5)
C74 0.0245(7) 0.0252(7) 0.0270(7) -0.0008(6) 0.0106(6) 0.0044(5)
C75 0.0230(7) 0.0271(7) 0.0238(7) 0.0026(5) 0.0053(5) 0.0051(5)
C76 0.0240(7) 0.0256(7) 0.0203(7) 0.0000(5) 0.0069(5) 0.0019(5)
C77 0.0413(9) 0.0320(8) 0.0251(8) -0.0033(6) 0.0114(7) 0.0076(7)
C78 0.0375(9) 0.0363(9) 0.0300(8) 0.0024(7) 0.0040(7) 0.0133(7)
B1 0.0186(7) 0.0204(6) 0.0198(7) 0.0002(5) 0.0079(6) 0.0010(5)
F41 0.0578(8) 0.0943(11) 0.0461(7) -0.0153(7) 0.0307(6) -0.0467(7)
F42 0.0242(5) 0.0666(9) 0.1043(12) -0.0058(8) 0.0138(6) 0.0056(5)
F43 0.0369(6) 0.0645(8) 0.0639(8) -0.0349(6) 0.0211(6) -0.0275(6)
F44 0.053(3) 0.090(5) 0.056(3) -0.055(3) 0.030(3) -0.019(3)
F44B 0.062(2) 0.085(3) 0.127(4) -0.084(3) 0.053(3) -0.028(2)
F45 0.0759(9) 0.0859(10) 0.0497(7) 0.0115(7) 0.0455(7) 0.0298(8)
F46 0.0763(9) 0.0593(8) 0.0842(10) 0.0094(7) 0.0524(8) 0.0379(7)
F51 0.0667(9) 0.0952(11) 0.0546(8) 0.0442(8) -0.0178(7) -0.0412(8)
F52A 0.149(6) 0.069(4) 0.041(3) 0.018(2) 0.051(4) 0.043(4)
F52B 0.092(5) 0.045(3) 0.037(4) 0.004(3) 0.042(4) -0.007(4)
F53 0.0541(7) 0.0337(6) 0.0561(7) 0.0183(5) 0.0119(6) -0.0080(5)
F54 0.055(3) 0.0566(17) 0.083(3) 0.0112(15) -0.021(2) -0.0372(17)
F55 0.0315(16) 0.097(5) 0.139(5) -0.060(4) -0.016(2) 0.031(3)
F56 0.048(2) 0.139(4) 0.0363(18) 0.009(2) -0.0023(14) -0.041(3)
F54B 0.040(4) 0.175(11) 0.087(6) 0.066(7) -0.015(3) -0.060(6)
F56B 0.057(4) 0.113(5) 0.068(6) -0.060(4) -0.023(3) 0.039(4)
F55B 0.052(5) 0.050(3) 0.143(9) 0.019(4) -0.050(5) 0.004(3)
F61 0.0482(15) 0.0687(17) 0.059(3) -0.0208(17) 0.0194(14) 0.0209(13)
F62 0.0291(14) 0.0384(17) 0.129(3) 0.024(2) 0.0289(16) 0.0058(12)
F63 0.047(2) 0.095(4) 0.0434(15) 0.0334(17) 0.0147(12) 0.040(2)
F61B 0.119(9) 0.290(16) 0.064(6) 0.079(8) 0.059(6) 0.156(10)
F62B 0.034(3) 0.078(6) 0.33(2) -0.054(9) 0.048(9) 0.001(4)
F63B 0.058(5) 0.034(2) 0.140(9) 0.044(4) 0.036(6) 0.030(2)
F64 0.187(6) 0.085(3) 0.114(4) -0.048(3) 0.110(4) -0.096(3)
F65 0.089(3) 0.091(4) 0.133(4) 0.075(3) 0.091(3) 0.053(3)
F66 0.0619(18) 0.160(5) 0.0417(17) 0.052(2) 0.0168(14) -0.005(3)
F65B 0.188(10) 0.071(5) 0.107(6) -0.048(5) 0.128(7) -0.059(6)
F64B 0.049(3) 0.108(5) 0.047(2) 0.000(3) 0.016(2) -0.047(3)
F66B 0.068(4) 0.092(5) 0.122(7) 0.090(5) 0.050(4) 0.034(3)
F71 0.162(6) 0.0329(13) 0.0361(17) -0.0093(11) 0.025(3) 0.028(2)
F72 0.092(3) 0.110(6) 0.039(2) -0.016(3) 0.043(2) -0.041(3)
F73 0.051(3) 0.098(4) 0.0306(16) -0.023(2) -0.0015(16) 0.028(3)
F71B 0.090(5) 0.098(8) 0.027(3) -0.011(4) 0.008(3) 0.074(5)
F72B 0.170(13) 0.059(3) 0.032(3) 0.009(2) 0.050(6) -0.005(6)
F73B 0.053(3) 0.128(9) 0.035(4) -0.040(5) 0.002(3) -0.029(4)
F74 0.097(5) 0.040(3) 0.078(5) 0.027(3) -0.033(3) -0.007(2)
F75 0.033(2) 0.109(4) 0.0474(19) 0.012(2) 0.0080(17) 0.036(2)
F76 0.066(3) 0.093(3) 0.0242(16) 0.0052(18) 0.0045(17) 0.046(2)
F76B 0.118(11) 0.121(10) 0.037(5) 0.049(6) 0.040(6) 0.090(8)
F75B 0.042(5) 0.059(4) 0.081(7) 0.009(4) -0.026(4) -0.009(3)
F74B 0.067(4) 0.032(3) 0.042(3) 0.001(2) 0.000(3) 0.028(3)

loop_
_atom_type_symbol
_atom_type_description
_atom_type_scat_dispersion_real
_atom_type_scat_dispersion_imag
_atom_type_scat_source
C C 0.0033 0.0016 'International Tables Vol C Tables 4.2.6.8 and 6.1.1.4'
H H 0.0000 0.0000 'International Tables Vol C Tables 4.2.6.8 and 6.1.1.4'
Rh Rh -1.1178 0.9187 'International Tables Vol C Tables 4.2.6.8 and 6.1.1.4'
P P 0.1023 0.0942 'International Tables Vol C Tables 4.2.6.8 and 6.1.1.4'
F F 0.0171 0.0103 'International Tables Vol C Tables 4.2.6.8 and 6.1.1.4'
B B 0.0013 0.0007 'International Tables Vol C Tables 4.2.6.8 and 6.1.1.4'

loop_
_geom_angle_atom_site_label_1
_geom_angle_atom_site_label_2
_geom_angle_atom_site_label_3
_geom_angle
C14 Rh C13 38.90(15)
C14 Rh C13B 24.3(5)
C13 Rh C13B 14.7(5)
C14 Rh P 83.56(14)
C13 Rh P 83.12(15)
C13B Rh P 83.5(5)
C14 Rh C14B 14.5(4)
C13 Rh C14B 51.2(5)
C13B Rh C14B 37.0(4)
P Rh C14B 75.8(4)
C14 Rh C6 166.24(15)
C13 Rh C6 153.14(15)
C13B Rh C6 166.8(5)
P Rh C6 102.55(10)
C14B Rh C6 155.6(5)
C14 Rh C3 97.06(12)
C13 Rh C3 102.35(15)
C13B Rh C3 100.4(5)
P Rh C3 172.09(8)
C14B Rh C3 103.1(4)
C6 Rh C3 75.19(8)
C14 Rh C5 149.67(14)
C13 Rh C5 118.99(15)
C13B Rh C5 131.4(5)
P Rh C5 119.08(10)
C14B Rh C5 163.0(4)
C6 Rh C5 35.54(9)
C3 Rh C5 63.42(8)
C14 Rh C1 130.19(15)
C13 Rh C1 163.13(13)
C13B Rh C1 152.1(5)
P Rh C1 110.57(9)
C14B Rh C1 121.0(5)
C6 Rh C1 36.13(8)
C3 Rh C1 63.08(8)
C5 Rh C1 63.86(9)
C14 Rh C4 116.48(13)
C13 Rh C4 98.76(16)
C13B Rh C4 105.7(5)
P Rh C4 150.14(9)
C14B Rh C4 128.3(4)
C6 Rh C4 63.38(9)
C3 Rh C4 35.45(8)
C5 Rh C4 34.95(8)
C1 Rh C4 74.48(9)
C14 Rh P1B 84.9(4)
C13 Rh P1B 79.3(4)
C13B Rh P1B 81.5(6)
P Rh P1B 7.9(3)
C14B Rh P1B 78.8(5)
C6 Rh P1B 102.8(4)
C3 Rh P1B 178.0(4)
C5 Rh P1B 114.8(3)
C1 Rh P1B 115.5(3)
C4 Rh P1B 143.4(3)
C14 Rh C2 103.40(14)
C13 Rh C2 128.51(13)
C13B Rh C2 119.6(5)
P Rh C2 136.75(8)
C14B Rh C2 100.5(5)
C6 Rh C2 63.67(8)
C3 Rh C2 35.42(8)
C5 Rh C2 74.69(8)
C1 Rh C2 34.64(7)
C4 Rh C2 63.35(8)
P1B Rh C2 143.9(3)
C11 P C31 106.7(3)
C11 P C21 111.1(2)
C31 P C21 104.33(17)
C11 P Rh 97.9(2)
C31 P Rh 115.17(13)
C21 P Rh 120.89(18)
C21B P1B C31B 106.9(7)
C21B P1B C11B 99.2(9)
C31B P1B C11B 113.7(11)
C21B P1B Rh 115.6(7)
C31B P1B Rh 119.9(6)
C11B P1B Rh 99.6(7)
C2 C1 C6 119.4(2)
C2 C1 Rh 73.40(12)
C6 C1 Rh 69.32(11)
C2 C1 H1 120.3
C6 C1 H1 120.3
Rh C1 H1 129.3
C1 C2 C3 119.5(2)
C1 C2 Rh 71.96(11)
C3 C2 Rh 70.86(11)
C1 C2 H2 120.2
C3 C2 H2 120.2
Rh C2 H2 129.3
C4 C3 C2 120.5(2)
C4 C3 Rh 73.21(11)
C2 C3 Rh 73.73(11)
C4 C3 H3 119.7
C2 C3 H3 119.7
Rh C3 H3 125.0
C5 C4 C3 120.0(2)
C5 C4 Rh 72.17(12)
C3 C4 Rh 71.35(12)
C5 C4 H4 120.0
C3 C4 H4 120.0
Rh C4 H4 128.8
C4 C5 C6 119.1(2)
C4 C5 Rh 72.88(12)
C6 C5 Rh 69.72(12)
C4 C5 H5 120.4
C6 C5 H5 120.4
Rh C5 H5 129.3
C5 C6 C1 121.2(2)
C5 C6 Rh 74.74(12)
C1 C6 Rh 74.55(12)
C5 C6 H6 119.4
C1 C6 H6 119.4
Rh C6 H6 122.6
C12 C11 C15 101.7(4)
C12 C11 P 104.8(5)
C15 C11 P 105.4(5)
C12 C11 H11 114.5
C15 C11 H11 114.5
P C11 H11 114.5
C13 C12 C11 99.8(4)
C13 C12 H12A 111.8
C11 C12 H12A 111.8
C13 C12 H12B 111.8
C11 C12 H12B 111.8
H12A C12 H12B 109.5
C14 C13 C12 108.9(4)
C14 C13 Rh 69.8(3)
C12 C13 Rh 114.5(3)
C14 C13 H13 123.1(19)
C12 C13 H13 119.7(19)
Rh C13 H13 110.7(19)
C13 C14 C15 109.2(4)
C13 C14 Rh 71.3(3)
C15 C14 Rh 114.5(2)
C13 C14 H14 126(2)
C15 C14 H14 119(2)
Rh C14 H14 107(2)
C14 C15 C11 99.4(4)
C14 C15 H15A 111.9
C11 C15 H15A 111.9
C14 C15 H15B 111.9
C11 C15 H15B 111.9
H15A C15 H15B 109.6
C12B C11B C15B 101.7(11)
C12B C11B P1B 102(2)
C15B C11B P1B 96.3(19)
C12B C11B H11B 117.8
C15B C11B H11B 117.8
P1B C11B H11B 117.8
C13B C12B C11B 103.1(12)
C13B C12B H12C 111.1
C11B C12B H12C 111.1
C13B C12B H12D 111.1
C11B C12B H12D 111.1
H12C C12B H12D 109.1
C14B C13B C12B 108.7(14)
C14B C13B Rh 74.8(12)
C12B C13B Rh 115.7(14)
C14B C13B H13B 125.6
C12B C13B H13B 125.6
Rh C13B H13B 81.5
C14B C13B H13 158(2)
C12B C13B H13 94(2)
Rh C13B H13 96.0(19)
H13B C13B H13 32.0
C13B C14B C15B 109.8(14)
C13B C14B Rh 68.1(11)
C15B C14B Rh 114.9(12)
C13B C14B H14B 125.1
C15B C14B H14B 125.1
Rh C14B H14B 87.6
C13B C14B H14 80(2)
C15B C14B H14 152(3)
Rh C14B H14 93(2)
H14B C14B H14 52.2
C14B C15B C11B 103.5(11)
C14B C15B H15C 111.1
C11B C15B H15C 111.1
C14B C15B H15D 111.1
C11B C15B H15D 111.1
H15C C15B H15D 109.0
C22 C21 C25 102.69(19)
C22 C21 P 117.51(19)
C25 C21 P 117.7(2)
C22 C21 H21 106.0
C25 C21 H21 106.0
P C21 H21 106.0
C22 C21B C25 114.3(5)
C22 C21B P1B 111.2(7)
C25 C21B P1B 108.4(7)
C22 C21B H21B 107.5
C25 C21B H21B 107.5
P1B C21B H21B 107.5
C21B C22 C21 39.0(4)
C21B C22 C23 101.4(4)
C21 C22 C23 104.28(19)
C21B C22 H22A 76.3
C21 C22 H22A 110.9
C23 C22 H22A 110.9
C21B C22 H22B 141.9
C21 C22 H22B 110.9
C23 C22 H22B 110.9
H22A C22 H22B 108.9
C21B C22 H22C 108.7
C21 C22 H22C 137.4
C23 C22 H22C 110.5
H22A C22 H22C 33.2
H22B C22 H22C 78.9
C21B C22 H22D 116.9
C21 C22 H22D 80.2
C23 C22 H22D 110.5
H22A C22 H22D 132.4
H22B C22 H22D 32.4
H22C C22 H22D 108.6
C24 C23 C22 106.2(2)
C24 C23 H23A 110.5
C22 C23 H23A 110.5
C24 C23 H23B 110.5
C22 C23 H23B 110.5
H23A C23 H23B 108.7
C25 C24 C23 110.0(2)
C25 C24 H24A 109.7
C23 C24 H24A 109.7
C25 C24 H24B 109.7
C23 C24 H24B 109.7
H24A C24 H24B 108.2
C24 C25 C21B 99.3(4)
C24 C25 C21 103.1(3)
C21B C25 C21 37.3(4)
C24 C25 H25A 111.1
C21B C25 H25A 78.5
C21 C25 H25A 111.1
C24 C25 H25B 111.1
C21B C25 H25B 142.1
C21 C25 H25B 111.1
H25A C25 H25B 109.1
C24 C25 H25C 111.0
C21B C25 H25C 109.9
C21 C25 H25C 137.2
H25A C25 H25C 32.1
H25B C25 H25C 80.2
C24 C25 H25D 110.6
C21B C25 H25D 116.9
C21 C25 H25D 81.4
H25A C25 H25D 131.7
H25B C25 H25D 31.3
H25C C25 H25D 108.8
C32 C31 C35 105.46(18)
C32 C31 P 114.35(19)
C35 C31 P 114.49(19)
C32 C31 H31 107.4
C35 C31 H31 107.4
P C31 H31 107.4
C32 C31 H32C 37.2
C35 C31 H32C 125.1
P C31 H32C 118.0
H31 C31 H32C 71.3
C35 C31B C32 100.1(5)
C35 C31B P1B 118.7(7)
C32 C31B P1B 122.9(7)
C35 C31B H31B 104.4
C32 C31B H31B 104.4
P1B C31B H31B 104.4
C31 C32 C33 105.3(2)
C31 C32 C31B 37.2(4)
C33 C32 C31B 100.7(4)
C31 C32 H32A 110.7
C33 C32 H32A 110.7
C31B C32 H32A 78.5
C31 C32 H32B 110.7
C33 C32 H32B 110.7
C31B C32 H32B 141.6
H32A C32 H32B 108.8
C31 C32 H32C 75.4
C33 C32 H32C 111.8
C31B C32 H32C 111.1
H32A C32 H32C 133.3
H32B C32 H32C 36.8
C31 C32 H32D 136.3
C33 C32 H32D 111.9
C31B C32 H32D 111.6
H32A C32 H32D 34.4
H32B C32 H32D 76.9
H32C C32 H32D 109.5
C34 C33 C32 107.6(2)
C34 C33 H33A 110.2
C32 C33 H33A 110.2
C34 C33 H33B 110.2
C32 C33 H33B 110.2
H33A C33 H33B 108.5
C33 C34 C35 103.9(2)
C33 C34 H34A 111.0
C35 C34 H34A 111.0
C33 C34 H34B 111.0
C35 C34 H34B 111.0
H34A C34 H34B 109.0
C34 C35 C31 101.7(2)
C34 C35 C31B 108.8(4)
C31 C35 C31B 37.0(4)
C34 C35 H35A 111.4
C31 C35 H35A 111.4
C31B C35 H35A 75.3
C34 C35 H35B 111.4
C31 C35 H35B 111.4
C31B C35 H35B 133.6
H35A C35 H35B 109.3
C34 C35 H35C 110.1
C31 C35 H35C 141.6
C31B C35 H35C 109.9
H35A C35 H35C 36.8
H35B C35 H35C 76.5
C34 C35 H35D 110.2
C31 C35 H35D 78.8
C31B C35 H35D 109.3
H35A C35 H35D 133.6
H35B C35 H35D 34.2
H35C C35 H35D 108.4
C42 C41 C46 115.99(13)
C42 C41 B1 120.86(12)
C46 C41 B1 122.57(12)
C43 C42 C41 122.19(13)
C43 C42 H42 118.9
C41 C42 H42 118.9
C44 C43 C42 120.94(13)
C44 C43 C47 120.08(13)
C42 C43 C47 118.99(13)
C45 C44 C43 117.89(13)
C45 C44 H44 121.1
C43 C44 H44 121.1
C44 C45 C46 121.33(13)
C44 C45 C48 119.43(14)
C46 C45 C48 119.22(14)
C45 C46 C41 121.65(13)
C45 C46 H46 119.2
C41 C46 H46 119.2
F42 C47 F43 107.15(15)
F42 C47 F41 104.75(16)
F43 C47 F41 105.86(15)
F42 C47 C43 113.06(15)
F43 C47 C43 113.67(14)
F41 C47 C43 111.69(14)
F45 C48 F46 104.19(15)
F45 C48 F44B 117.6(3)
F46 C48 F44B 96.7(3)
F45 C48 F44 90.4(4)
F46 C48 F44 124.1(4)
F44B C48 F44 33.2(3)
F45 C48 C45 112.93(16)
F46 C48 C45 111.88(17)
F44B C48 C45 111.9(2)
F44 C48 C45 110.8(3)
C56 C51 C52 115.97(13)
C56 C51 B1 122.46(13)
C52 C51 B1 121.24(12)
C53 C52 C51 121.88(14)
C53 C52 H52 119.1
C51 C52 H52 119.1
C54 C53 C52 120.77(14)
C54 C53 C57 118.78(14)
C52 C53 C57 120.45(15)
C55 C54 C53 118.18(14)
C55 C54 H54 120.9
C53 C54 H54 120.9
C54 C55 C56 120.96(14)
C54 C55 C58 120.15(14)
C56 C55 C58 118.87(15)
C55 C56 C51 122.14(14)
C55 C56 H56 118.9
C51 C56 H56 118.9
F52A C57 F53 110.4(4)
F52A C57 F51 98.7(4)
F53 C57 F51 105.03(16)
F52A C57 F52B 22.2(6)
F53 C57 F52B 98.5(4)
F51 C57 F52B 120.5(4)
F52A C57 C53 115.6(4)
F53 C57 C53 112.64(15)
F51 C57 C53 113.08(14)
F52B C57 C53 106.2(5)
F55 C58 F56B 117.6(6)
F55 C58 F54B 84.6(7)
F56B C58 F54B 108.0(8)
F55 C58 F55B 20.6(10)
F56B C58 F55B 101.8(8)
F54B C58 F55B 102.4(8)
F55 C58 F54 109.0(5)
F56B C58 F54 88.1(6)
F54B C58 F54 26.1(7)
F55B C58 F54 124.2(7)
F55 C58 F56 105.8(5)
F56B C58 F56 15.8(6)
F54B C58 F56 119.2(7)
F55B C58 F56 88.0(8)
F54 C58 F56 102.4(4)
F55 C58 C55 113.6(4)
F56B C58 C55 113.6(5)
F54B C58 C55 116.3(6)
F55B C58 C55 113.3(7)
F54 C58 C55 112.0(3)
F56 C58 C55 113.2(3)
C62 C61 C66 115.64(13)
C62 C61 B1 121.08(12)
C66 C61 B1 122.91(12)
C63 C62 C61 122.20(14)
C63 C62 H62 118.9
C61 C62 H62 118.9
C64 C63 C62 121.05(14)
C64 C63 C67 120.67(14)
C62 C63 C67 118.27(14)
C65 C64 C63 117.81(14)
C65 C64 H64 121.1
C63 C64 H64 121.1
C64 C65 C66 120.94(14)
C64 C65 C68 119.49(14)
C66 C65 C68 119.56(14)
C65 C66 C61 122.26(14)
C65 C66 H66 118.9
C61 C66 H66 118.9
F61B C67 F63B 107.3(8)
F61B C67 F62 82.7(9)
F63B C67 F62 115.9(7)
F61B C67 F62B 106.5(9)
F63B C67 F62B 100.4(9)
F62 C67 F62B 25.1(10)
F61B C67 F63 117.4(6)
F63B C67 F63 11.9(9)
F62 C67 F63 109.2(5)
F62B C67 F63 90.9(8)
F61B C67 F61 22.9(10)
F63B C67 F61 91.7(7)
F62 C67 F61 104.6(4)
F62B C67 F61 126.8(8)
F63 C67 F61 103.2(4)
F61B C67 C63 115.4(5)
F63B C67 C63 116.1(6)
F62 C67 C63 114.7(3)
F62B C67 C63 109.8(6)
F63 C67 C63 113.6(3)
F61 C67 C63 110.5(3)
F66B C68 F65 125.3(5)
F66B C68 F65B 108.6(6)
F65 C68 F65B 29.1(5)
F66B C68 F64 69.8(5)
F65 C68 F64 108.5(4)
F65B C68 F64 129.1(4)
F66B C68 F64B 104.8(5)
F65 C68 F64B 72.7(4)
F65B C68 F64B 99.8(5)
F64 C68 F64B 40.1(3)
F66B C68 F66 35.2(5)
F65 C68 F66 105.1(3)
F65B C68 F66 79.7(6)
F64 C68 F66 103.4(3)
F64B C68 F66 130.5(3)
F66B C68 C65 115.9(4)
F65 C68 C65 114.7(2)
F65B C68 C65 113.1(4)
F64 C68 C65 112.2(2)
F64B C68 C65 113.1(3)
F66 C68 C65 112.2(3)
C72 C71 C76 116.03(12)
C72 C71 B1 123.69(12)
C76 C71 B1 119.59(12)
C71 C72 C73 121.66(13)
C71 C72 H72 119.2
C73 C72 H72 119.2
C74 C73 C72 121.18(13)
C74 C73 C77 119.41(13)
C72 C73 C77 119.42(14)
C73 C74 C75 118.08(13)
C73 C74 H74 121.0
C75 C74 H74 121.0
C74 C75 C76 120.91(14)
C74 C75 C78 118.15(14)
C76 C75 C78 120.93(14)
C75 C76 C71 122.12(13)
C75 C76 H76 118.9
C71 C76 H76 118.9
F72B C77 F71B 106.2(9)
F72B C77 F73 87.2(8)
F71B C77 F73 118.0(6)
F72B C77 F71 122.6(7)
F71B C77 F71 19.8(9)
F73 C77 F71 105.2(5)
F72B C77 F72 19.8(10)
F71B C77 F72 88.5(7)
F73 C77 F72 103.6(6)
F71 C77 F72 106.7(5)
F72B C77 F73B 105.5(10)
F71B C77 F73B 108.2(8)
F73 C77 F73B 18.7(10)
F71 C77 F73B 91.9(7)
F72 C77 F73B 120.7(8)
F72B C77 C73 111.6(8)
F71B C77 C73 115.0(6)
F73 C77 C73 114.8(3)
F71 C77 C73 112.6(4)
F72 C77 C73 113.1(4)
F73B C77 C73 109.8(6)
F75B C78 F74 114.4(7)
F75B C78 F76 91.7(7)
F74 C78 F76 107.5(6)
F75B C78 F76B 110.1(9)
F74 C78 F76B 91.9(9)
F76 C78 F76B 20.1(11)
F75B C78 F75 12.0(8)
F74 C78 F75 106.5(5)
F76 C78 F75 103.0(5)
F76B C78 F75 120.6(7)
F75B C78 F74B 104.5(8)
F74 C78 F74B 14.8(9)
F76 C78 F74B 120.1(8)
F76B C78 F74B 106.0(10)
F75 C78 F74B 95.1(7)
F75B C78 C75 114.6(6)
F74 C78 C75 112.5(4)
F76 C78 C75 114.3(4)
F76B C78 C75 111.0(6)
F75 C78 C75 112.3(4)
F74B C78 C75 110.0(6)
C41 B1 C51 113.05(11)
C41 B1 C61 102.82(11)
C51 B1 C61 112.37(11)
C41 B1 C71 111.90(11)
C51 B1 C71 103.14(11)
C61 B1 C71 113.93(11)

loop_
_geom_bond_atom_site_label_1
_geom_bond_atom_site_label_2
_geom_bond_distance
Rh C14 2.114(4)
Rh C13 2.133(6)
Rh C13B 2.15(2)
Rh P 2.219(3)
Rh C14B 2.23(2)
Rh C6 2.2498(19)
Rh C3 2.2989(19)
Rh C5 2.314(2)
Rh C1 2.318(2)
Rh C4 2.323(2)
Rh P1B 2.330(14)
Rh C2 2.3360(19)
P C11 1.804(12)
P C31 1.832(3)
P C21 1.845(3)
P1B C21B 1.781(11)
P1B C31B 1.870(13)
P1B C11B 1.94(5)
C1 C2 1.385(3)
C1 C6 1.418(3)
C1 H1 0.9500
C2 C3 1.410(3)
C2 H2 0.9500
C3 C4 1.407(3)
C3 H3 0.9500
C4 C5 1.393(3)
C4 H4 0.9500
C5 C6 1.394(3)
C5 H5 0.9500
C6 H6 0.9500
C11 C12 1.547(5)
C11 C15 1.548(7)
C11 H11 1.0000
C12 C13 1.512(5)
C12 H12A 0.9900
C12 H12B 0.9900
C13 C14 1.414(5)
C13 H13 0.94(3)
C14 C15 1.516(5)
C14 H14 0.96(4)
C15 H15A 0.9900
C15 H15B 0.9900
C11B C12B 1.540(10)
C11B C15B 1.546(10)
C11B H11B 1.0000
C12B C13B 1.516(10)
C12B H12C 0.9900
C12B H12D 0.9900
C13B C14B 1.395(10)
C13B H13B 0.9500
C13B H13 1.28(3)
C14B C15B 1.504(10)
C14B H14B 0.9500
C14B H14 1.13(4)
C15B H15C 0.9900
C15B H15D 0.9900
C21 C22 1.531(3)
C21 C25 1.581(3)
C21 H21 1.0000
C21B C22 1.402(8)
C21B C25 1.490(7)
C21B H21B 1.0000
C22 C23 1.531(3)
C22 H22A 0.9900
C22 H22B 0.9900
C22 H22C 0.9900
C22 H22D 0.9900
C23 C24 1.496(5)
C23 H23A 0.9900
C23 H23B 0.9900
C24 C25 1.481(4)
C24 H24A 0.9900
C24 H24B 0.9900
C25 H25A 0.9900
C25 H25B 0.9900
C25 H25C 0.9900
C25 H25D 0.9900
C31 C32 1.512(3)
C31 C35 1.540(3)
C31 H31 1.0000
C31B C35 1.583(8)
C31B C32 1.585(8)
C31B H31B 1.0000
C32 C33 1.514(4)
C32 H32A 0.9900
C32 H32B 0.9900
C32 H32C 0.9900
C32 H32D 0.9900
C33 C34 1.499(4)
C33 H33A 0.9900
C33 H33B 0.9900
C34 C35 1.515(3)
C34 H34A 0.9900
C34 H34B 0.9900
C35 H35A 0.9900
C35 H35B 0.9900
C35 H35C 0.9900
C35 H35D 0.9900
C41 C42 1.3971(19)
C41 C46 1.4024(19)
C41 B1 1.635(2)
C42 C43 1.391(2)
C42 H42 0.9500
C43 C44 1.385(2)
C43 C47 1.487(2)
C44 C45 1.382(2)
C44 H44 0.9500
C45 C46 1.393(2)
C45 C48 1.504(2)
C46 H46 0.9500
C47 F42 1.327(2)
C47 F43 1.333(2)
C47 F41 1.345(2)
C48 F45 1.328(3)
C48 F46 1.331(3)
C48 F44B 1.341(5)
C48 F44 1.368(7)
C51 C56 1.398(2)
C51 C52 1.404(2)
C51 B1 1.637(2)
C52 C53 1.391(2)
C52 H52 0.9500
C53 C54 1.391(2)
C53 C57 1.497(2)
C54 C55 1.380(2)
C54 H54 0.9500
C55 C56 1.390(2)
C55 C58 1.494(2)
C56 H56 0.9500
C57 F52A 1.296(8)
C57 F53 1.330(2)
C57 F51 1.333(2)
C57 F52B 1.425(13)
C58 F55 1.281(5)
C58 F56B 1.299(9)
C58 F54B 1.310(10)
C58 F55B 1.312(10)
C58 F54 1.326(6)
C58 F56 1.330(5)
C61 C62 1.401(2)
C61 C66 1.402(2)
C61 B1 1.637(2)
C62 C63 1.389(2)
C62 H62 0.9500
C63 C64 1.388(2)
C63 C67 1.491(2)
C64 C65 1.387(2)
C64 H64 0.9500
C65 C66 1.391(2)
C65 C68 1.499(2)
C66 H66 0.9500
C67 F61B 1.254(10)
C67 F63B 1.280(9)
C67 F62 1.298(6)
C67 F62B 1.320(15)
C67 F63 1.320(5)
C67 F61 1.366(5)
C68 F66B 1.254(6)
C68 F65 1.277(4)
C68 F65B 1.283(7)
C68 F64 1.309(4)
C68 F64B 1.312(5)
C68 F66 1.336(4)
C71 C72 1.3971(19)
C71 C76 1.405(2)
C71 B1 1.639(2)
C72 C73 1.4000(19)
C72 H72 0.9500
C73 C74 1.380(2)
C73 C77 1.493(2)
C74 C75 1.387(2)
C74 H74 0.9500
C75 C76 1.388(2)
C75 C78 1.497(2)
C76 H76 0.9500
C77 F72B 1.295(13)
C77 F71B 1.296(9)
C77 F73 1.308(7)
C77 F71 1.320(6)
C77 F72 1.323(7)
C77 F73B 1.352(13)
C78 F75B 1.275(10)
C78 F74 1.307(9)
C78 F76 1.321(9)
C78 F76B 1.331(17)
C78 F75 1.341(6)
C78 F74B 1.349(13)
